data_4320363
loop_
_publ_author_name
'Zhan Shi'
'Shouhua Feng'
'Yan Sun'
'Jia Hua'

_publ_contact_author
;
      Feng,Shouhua
      Department of Chemistry
      Jilin University
      Changchun, 130023
      P. R. China
;
_publ_contact_author_email shfeng@mail.jlu.edu.cn
_publ_contact_author_fax 86-431-5671974
_publ_contact_author_phone 86-431-5671974
_publ_section_title
;
 Novel Coordination Polymers with Mixed Ligands and Orientated Enantiomers
;
_journal_name_full 'Inorganic Chemistry'
_journal_page_first 5312
_journal_page_last 5313
_journal_paper_doi 10.1021/ic015518y
_journal_volume 40
_journal_year 2001
_chemical_formula_sum 'C45 H48 Cu3 N9 O13'
_chemical_formula_weight 1113.54
_chemical_name_systematic
; 
 ? 
;
_space_group_IT_number 15
_symmetry_cell_setting monoclinic
_symmetry_space_group_name_Hall '-C 2yc'
_symmetry_space_group_name_H-M 'C 1 2/c 1'
_atom_sites_solution_hydrogens geom
_atom_sites_solution_primary direct
_atom_sites_solution_secondary difmap
_audit_creation_method SHELXL-97
_cell_angle_alpha 90.00
_cell_angle_beta 90.717(6)
_cell_angle_gamma 90.00
_cell_formula_units_Z 8
_cell_length_a 40.889(7)
_cell_length_b 19.545(4)
_cell_length_c 16.642(4)
_cell_measurement_temperature 293(2)
_cell_volume 13299(5)
_computing_cell_refinement 'Bruker SMART'
_computing_data_collection 'Bruker SMART'
_computing_data_reduction 'Bruker SAINT'
_computing_molecular_graphics SHELXP-97
_computing_publication_material SHELXTL
_computing_structure_refinement 'SHELXL-97 (Sheldrick, 1997)'
_computing_structure_solution 'SHELXS-97 (Sheldrick, 1990)'
_diffrn_ambient_temperature 293(2)
_diffrn_measured_fraction_theta_full 0.738
_diffrn_measured_fraction_theta_max 0.738
_diffrn_radiation_monochromator graphite
_diffrn_radiation_source 'fine-focus sealed tube'
_diffrn_radiation_type MoK\a
_diffrn_radiation_wavelength 0.71073
_diffrn_reflns_av_R_equivalents 0.0799
_diffrn_reflns_av_sigmaI/netI 0.1515
_diffrn_reflns_limit_h_max 42
_diffrn_reflns_limit_h_min -42
_diffrn_reflns_limit_k_max 12
_diffrn_reflns_limit_k_min -21
_diffrn_reflns_limit_l_max 15
_diffrn_reflns_limit_l_min -18
_diffrn_reflns_number 12345
_diffrn_reflns_theta_full 23.26
_diffrn_reflns_theta_max 23.26
_diffrn_reflns_theta_min 12.83
_exptl_absorpt_coefficient_mu 1.004
_exptl_absorpt_correction_T_max 0.6896
_exptl_absorpt_correction_T_min 0.5842
_exptl_absorpt_correction_type empirical
_exptl_crystal_colour blue
_exptl_crystal_density_diffrn 1.112
_exptl_crystal_density_method 'not measured'
_exptl_crystal_F_000 4576
_exptl_crystal_size_max 0.60
_exptl_crystal_size_mid 0.40
_exptl_crystal_size_min 0.40
_refine_diff_density_max 0.624
_refine_diff_density_min -0.367
_refine_diff_density_rms 0.057
_refine_ls_extinction_method none
_refine_ls_goodness_of_fit_ref 0.930
_refine_ls_hydrogen_treatment mixed
_refine_ls_matrix_type full
_refine_ls_number_parameters 631
_refine_ls_number_reflns 7055
_refine_ls_number_restraints 0
_refine_ls_restrained_S_all 0.930
_refine_ls_R_factor_all 0.1174
_refine_ls_R_factor_gt 0.0572
_refine_ls_shift/su_max 0.001
_refine_ls_shift/su_mean 0.000
_refine_ls_structure_factor_coef Fsqd
_refine_ls_weighting_details 'calc w=1/[\s^2^(Fo^2^)+(0.0541P)^2^+0.0000P] where P=(Fo^2^+2Fc^2^)/3'
_refine_ls_weighting_scheme calc
_refine_ls_wR_factor_gt 0.1189
_refine_ls_wR_factor_ref 0.1395
_reflns_number_gt 4111
_reflns_number_total 7055
_reflns_threshold_expression >2sigma(I)
_cod_data_source_file ic015518y_1.cif
_cod_data_source_block EDTA
_cod_database_code 4320363

loop_
_symmetry_equiv_pos_as_xyz
'x, y, z'
'-x, y, -z+1/2'
'x+1/2, y+1/2, z'
'-x+1/2, y+1/2, -z+1/2'
'-x, -y, -z'
'x, -y, z-1/2'
'-x+1/2, -y+1/2, -z'
'x+1/2, -y+1/2, z-1/2'

loop_
_atom_site_label
_atom_site_type_symbol
_atom_site_fract_x
_atom_site_fract_y
_atom_site_fract_z
_atom_site_U_iso_or_equiv
_atom_site_adp_type
_atom_site_occupancy
_atom_site_symmetry_multiplicity
_atom_site_calc_flag
_atom_site_refinement_flags
_atom_site_disorder_assembly
_atom_site_disorder_group
Cu1 Cu 0.112637(18) 0.21081(4) 0.85764(5) 0.0328(3) Uani 1 1 d . . .
Cu2 Cu 0.135020(19) -0.22512(4) 0.87981(5) 0.0318(3) Uani 1 1 d . . .
Cu3 Cu 0.129228(19) 0.03405(4) 0.59742(4) 0.0305(3) Uani 1 1 d . . .
O1 O 0.13329(12) 0.1103(3) 0.5185(3) 0.0403(11) Uani 1 1 d . . .
O2 O 0.16154(11) 0.2056(2) 0.4970(3) 0.0407(11) Uani 1 1 d . . .
O3 O 0.14911(13) -0.0451(3) 0.5160(3) 0.0505(13) Uani 1 1 d . . .
O4 O 0.1900(3) -0.0434(7) 0.4312(8) 0.156(7) Uani 1 1 d . . .
O5 O 0.13287(11) -0.1377(2) 0.8183(3) 0.0353(11) Uani 1 1 d . . .
O6 O 0.11406(17) -0.2112(3) 0.7295(3) 0.0605(15) Uani 1 1 d . . .
O7 O 0.11744(12) 0.1095(2) 0.7006(3) 0.0384(11) Uani 1 1 d . . .
O8 O 0.11220(11) 0.1112(2) 0.8343(3) 0.0349(11) Uani 1 1 d . . .
O9 O 0.13624(12) 0.1803(3) 0.9808(3) 0.0445(12) Uani 1 1 d . . .
O10 O 0.08824(14) 0.2340(3) 0.7213(3) 0.0537(13) Uani 1 1 d . . .
O11 O 0.2215(2) 0.2789(6) 0.5210(7) 0.112(3) Uani 1 1 d . . .
O12 O 0.2367(6) 0.0240(11) 0.3616(11) 0.178(6) Uani 1 1 d . . .
O13 O 0.1064(4) 0.3545(6) 0.6403(6) 0.127(4) Uani 1 1 d . . .
N1 N 0.18077(14) -0.2395(3) 0.8340(3) 0.0384(14) Uani 1 1 d . . .
N2 N 0.34130(14) -0.2777(3) 0.6888(3) 0.0347(13) Uani 1 1 d . . .
N3 N 0.12789(13) -0.3284(3) 0.8914(4) 0.0336(14) Uani 1 1 d . . .
N4 N 0.11229(15) -0.6870(3) 0.8822(4) 0.0402(15) Uani 1 1 d . . .
N5 N 0.08998(14) -0.2098(3) 0.9271(3) 0.0335(13) Uani 1 1 d . . .
N6 N 0.08244(14) 0.0176(3) 0.5660(3) 0.0344(13) Uani 1 1 d . . .
N7 N 0.06714(18) 0.2008(3) 0.9042(4) 0.0426(18) Uani 1 1 d . . .
N8 N 0.17743(14) 0.0556(3) 0.6133(3) 0.0327(13) Uani 1 1 d . . .
N9 N 0.13374(13) -0.0291(3) 0.7026(3) 0.0316(13) Uani 1 1 d . . .
C1 C 0.1909(2) -0.2978(4) 0.8015(6) 0.053(2) Uani 1 1 d . . .
H1 H 0.1764 -0.3344 0.7984 0.080 Uiso 1 1 calc . . .
C2 C 0.2219(2) -0.3062(4) 0.7723(6) 0.055(2) Uani 1 1 d . . .
H2 H 0.2280 -0.3479 0.7502 0.080 Uiso 1 1 calc . . .
C3 C 0.24399(17) -0.2532(4) 0.7757(4) 0.0374(16) Uani 1 1 d . . .
C4 C 0.23366(17) -0.1922(4) 0.8098(5) 0.0422(17) Uani 1 1 d . . .
H4 H 0.2477 -0.1549 0.8139 0.080 Uiso 1 1 calc . . .
C5 C 0.20170(18) -0.1882(4) 0.8375(5) 0.0409(17) Uani 1 1 d . . .
H5 H 0.1947 -0.1471 0.8597 0.080 Uiso 1 1 calc . . .
C6 C 0.31749(19) -0.3179(4) 0.6640(4) 0.0406(18) Uani 1 1 d . . .
H6 H 0.3223 -0.3524 0.6274 0.080 Uiso 1 1 calc . . .
C7 C 0.28576(18) -0.3116(4) 0.6895(4) 0.0415(17) Uani 1 1 d . . .
H7 H 0.2696 -0.3413 0.6705 0.080 Uiso 1 1 calc . . .
C8 C 0.27800(17) -0.2599(4) 0.7444(4) 0.0362(16) Uani 1 1 d . . .
C9 C 0.30360(19) -0.2187(4) 0.7717(4) 0.0425(18) Uani 1 1 d . . .
H9 H 0.2999 -0.1848 0.8098 0.080 Uiso 1 1 calc . . .
C10 C 0.33417(17) -0.2286(4) 0.7419(4) 0.0407(17) Uani 1 1 d . . .
H10 H 0.3509 -0.1997 0.7593 0.080 Uiso 1 1 calc . . .
C11 C 0.1114(2) -0.3597(4) 0.8344(5) 0.050(2) Uani 1 1 d . . .
H11 H 0.1024 -0.3333 0.7933 0.080 Uiso 1 1 calc . . .
C12 C 0.1066(2) -0.4295(4) 0.8317(5) 0.058(2) Uani 1 1 d . . .
H12 H 0.0947 -0.4494 0.7899 0.080 Uiso 1 1 calc . . .
C13 C 0.11999(17) -0.4697(4) 0.8927(4) 0.0403(17) Uani 1 1 d . . .
C14 C 0.1373(2) -0.4361(4) 0.9535(5) 0.052(2) Uani 1 1 d . . .
H14 H 0.1464 -0.4611 0.9958 0.080 Uiso 1 1 calc . . .
C15 C 0.1411(2) -0.3669(4) 0.9515(5) 0.0458(18) Uani 1 1 d . . .
H15 H 0.1530 -0.3454 0.9923 0.080 Uiso 1 1 calc . . .
C16 C 0.0880(2) -0.6475(4) 0.8504(5) 0.049(2) Uani 1 1 d . . .
H16 H 0.0698 -0.6678 0.8263 0.080 Uiso 1 1 calc . . .
C17 C 0.0904(2) -0.5763(4) 0.8542(6) 0.051(2) Uani 1 1 d . . .
H17 H 0.0739 -0.5499 0.8312 0.080 Uiso 1 1 calc . . .
C18 C 0.11636(19) -0.5444(3) 0.8908(4) 0.0380(17) Uani 1 1 d . . .
C19 C 0.1407(2) -0.5874(4) 0.9258(5) 0.051(2) Uani 1 1 d . . .
H19 H 0.1587 -0.5685 0.9523 0.080 Uiso 1 1 calc . . .
C20 C 0.1375(2) -0.6563(4) 0.9200(5) 0.0445(19) Uani 1 1 d . . .
H20 H 0.1536 -0.6838 0.9435 0.080 Uiso 1 1 calc . . .
C21 C 0.08425(18) -0.2372(4) 0.9978(5) 0.0457(18) Uani 1 1 d . . .
H21 H 0.1010 -0.2602 1.0247 0.080 Uiso 1 1 calc . . .
C22 C 0.0530(2) -0.2324(5) 1.0341(5) 0.054(2) Uani 1 1 d . . .
H22 H 0.0495 -0.2525 1.0839 0.080 Uiso 1 1 calc . . .
C23 C 0.02850(18) -0.1987(4) 0.9960(4) 0.0380(17) Uani 1 1 d . . .
C24 C 0.0350(2) -0.1689(4) 0.9206(5) 0.053(2) Uani 1 1 d . . .
H24 H 0.0189 -0.1454 0.8920 0.080 Uiso 1 1 calc . . .
C25 C 0.0663(2) -0.1758(4) 0.8906(5) 0.049(2) Uani 1 1 d . . .
H25 H 0.0708 -0.1552 0.8416 0.080 Uiso 1 1 calc . . .
C26 C 0.0751(2) -0.0076(5) 0.4946(5) 0.056(2) Uani 1 1 d . . .
H26 H 0.0921 -0.0218 0.4620 0.080 Uiso 1 1 calc . . .
C27 C 0.0435(2) -0.0141(5) 0.4657(5) 0.057(2) Uani 1 1 d . . .
H27 H 0.0397 -0.0306 0.4139 0.080 Uiso 1 1 calc . . .
C28 C 0.0174(2) 0.0037(4) 0.5135(5) 0.0387(16) Uani 1 1 d . . .
C29 C 0.0256(2) 0.0273(5) 0.5888(5) 0.051(2) Uani 1 1 d . . .
H29 H 0.0092 0.0389 0.6246 0.080 Uiso 1 1 calc . . .
C30 C 0.0571(2) 0.0336(5) 0.6111(5) 0.056(2) Uani 1 1 d . . .
H30 H 0.0615 0.0507 0.6623 0.080 Uiso 1 1 calc . . .
C31 C 0.0404(2) 0.1978(5) 0.8574(5) 0.052(2) Uani 1 1 d . . .
H31 H 0.0430 0.1971 0.8020 0.080 Uiso 1 1 calc . . .
C32 C 0.0093(2) 0.1956(5) 0.8881(5) 0.057(2) Uani 1 1 d . . .
H32 H -0.0086 0.1935 0.8531 0.080 Uiso 1 1 calc . . .
C33 C 0.0043(2) 0.1966(4) 0.9691(5) 0.042(2) Uani 1 1 d . . .
C34 C 0.0325(2) 0.1989(6) 1.0176(5) 0.064(3) Uani 1 1 d . . .
H34 H 0.0309 0.1984 1.0733 0.080 Uiso 1 1 calc . . .
C35 C 0.0623(2) 0.2018(6) 0.9826(5) 0.063(2) Uani 1 1 d . . .
H35 H 0.0806 0.2047 1.0162 0.080 Uiso 1 1 calc . . .
C36 C 0.17018(18) -0.0359(4) 0.7109(4) 0.0388(16) Uani 1 1 d . . .
H36A H 0.1758 -0.0510 0.7648 0.080 Uiso 1 1 calc . . .
H36B H 0.1780 -0.0700 0.6733 0.080 Uiso 1 1 calc . . .
C37 C 0.18641(17) 0.0313(4) 0.6946(4) 0.0401(16) Uani 1 1 d . . .
H37A H 0.1797 0.0647 0.7342 0.080 Uiso 1 1 calc . . .
H37B H 0.2100 0.0261 0.6989 0.080 Uiso 1 1 calc . . .
C38 C 0.17978(18) 0.1301(4) 0.6023(4) 0.0379(17) Uani 1 1 d . . .
H38A H 0.2021 0.1428 0.5896 0.080 Uiso 1 1 calc . . .
H38B H 0.1736 0.1535 0.6512 0.080 Uiso 1 1 calc . . .
C39 C 0.15681(17) 0.1503(3) 0.5337(4) 0.0322(16) Uani 1 1 d . . .
C40 C 0.19690(18) 0.0203(4) 0.5482(5) 0.0435(18) Uani 1 1 d . . .
H40A H 0.2068 0.0550 0.5146 0.080 Uiso 1 1 calc . . .
H40B H 0.2145 -0.0055 0.5735 0.080 Uiso 1 1 calc . . .
C41 C 0.1772(2) -0.0272(5) 0.4956(6) 0.060(2) Uani 1 1 d . . .
C42 C 0.11897(17) -0.0964(3) 0.6865(4) 0.0357(16) Uani 1 1 d . . .
H42A H 0.1280 -0.1133 0.6367 0.080 Uiso 1 1 calc . . .
H42B H 0.0958 -0.0893 0.6770 0.080 Uiso 1 1 calc . . .
C43 C 0.12247(16) -0.1531(4) 0.7485(4) 0.0330(16) Uani 1 1 d . . .
C44 C 0.1195(2) 0.0041(4) 0.7749(4) 0.0432(18) Uani 1 1 d . . .
H44A H 0.1330 -0.0069 0.8214 0.080 Uiso 1 1 calc . . .
H44B H 0.0979 -0.0150 0.7839 0.080 Uiso 1 1 calc . . .
C45 C 0.11654(16) 0.0816(3) 0.7683(4) 0.0316(15) Uani 1 1 d . . .

loop_
_atom_site_aniso_label
_atom_site_aniso_U_11
_atom_site_aniso_U_22
_atom_site_aniso_U_33
_atom_site_aniso_U_23
_atom_site_aniso_U_13
_atom_site_aniso_U_12
Cu1 0.0294(5) 0.0247(4) 0.0446(5) -0.0022(3) 0.0146(3) -0.0016(3)
Cu2 0.0301(5) 0.0246(4) 0.0410(5) 0.0009(3) 0.0127(3) 0.0006(3)
Cu3 0.0292(5) 0.0277(4) 0.0346(4) 0.0017(3) 0.0035(3) -0.0028(3)
O1 0.039(3) 0.040(3) 0.042(3) 0.007(2) -0.006(2) -0.006(2)
O2 0.038(3) 0.038(3) 0.046(3) 0.012(2) 0.004(2) -0.004(2)
O3 0.040(3) 0.045(3) 0.066(3) -0.019(2) 0.014(2) -0.011(2)
O4 0.113(7) 0.182(11) 0.174(10) -0.138(10) 0.096(7) -0.091(8)
O5 0.031(3) 0.028(2) 0.047(3) 0.002(2) 0.009(2) 0.0010(19)
O6 0.098(4) 0.025(3) 0.059(3) -0.002(2) 0.005(3) -0.018(3)
O7 0.044(3) 0.030(2) 0.041(3) -0.002(2) 0.003(2) 0.004(2)
O8 0.043(3) 0.022(2) 0.040(3) -0.0037(19) 0.013(2) 0.0001(19)
O9 0.046(3) 0.044(3) 0.044(3) 0.003(2) 0.003(2) 0.009(2)
O10 0.064(3) 0.046(3) 0.052(3) 0.001(2) 0.014(3) 0.005(2)
O11 0.088(6) 0.124(8) 0.125(7) -0.001(6) -0.002(5) -0.030(5)
O12 0.212(15) 0.180(15) 0.144(10) 0.007(10) 0.035(10) -0.046(13)
O13 0.200(11) 0.092(6) 0.090(6) 0.012(5) 0.005(6) -0.016(7)
N1 0.035(3) 0.035(3) 0.046(3) -0.002(2) 0.015(3) -0.001(3)
N2 0.029(3) 0.034(3) 0.041(3) -0.002(3) 0.008(3) -0.002(3)
N3 0.025(3) 0.032(3) 0.044(3) 0.003(3) 0.007(3) 0.000(2)
N4 0.036(4) 0.032(3) 0.053(3) -0.002(3) 0.012(3) 0.001(3)
N5 0.033(3) 0.028(3) 0.040(3) 0.002(2) 0.008(3) -0.001(3)
N6 0.027(3) 0.038(3) 0.038(3) 0.001(2) -0.001(3) -0.001(2)
N7 0.046(5) 0.033(3) 0.049(4) -0.009(3) 0.022(4) -0.005(3)
N8 0.036(3) 0.026(3) 0.036(3) -0.002(2) 0.005(2) 0.000(2)
N9 0.035(4) 0.019(3) 0.041(3) -0.003(2) 0.008(2) -0.005(2)
C1 0.038(4) 0.039(4) 0.084(5) -0.012(4) 0.024(4) -0.007(3)
C2 0.042(5) 0.044(4) 0.080(5) -0.018(4) 0.026(4) -0.001(4)
C3 0.028(4) 0.038(4) 0.046(4) -0.001(3) 0.004(3) 0.001(3)
C4 0.030(4) 0.037(4) 0.060(4) -0.005(3) 0.013(3) -0.002(3)
C5 0.035(4) 0.034(4) 0.054(4) -0.003(3) 0.011(3) 0.007(3)
C6 0.040(5) 0.042(4) 0.040(4) -0.005(3) 0.010(3) 0.002(4)
C7 0.033(4) 0.046(4) 0.046(4) -0.010(3) 0.010(3) 0.001(3)
C8 0.025(4) 0.038(4) 0.046(4) 0.001(3) 0.011(3) 0.003(3)
C9 0.040(4) 0.039(4) 0.049(4) -0.009(3) 0.014(3) -0.001(3)
C10 0.027(4) 0.041(4) 0.054(4) -0.007(3) 0.011(3) 0.003(3)
C11 0.066(5) 0.028(4) 0.055(5) 0.003(3) -0.001(4) -0.009(4)
C12 0.081(6) 0.030(4) 0.062(5) -0.001(4) 0.000(4) -0.002(4)
C13 0.045(4) 0.030(4) 0.047(4) 0.004(3) 0.006(3) 0.004(3)
C14 0.079(6) 0.032(4) 0.046(4) -0.003(3) -0.017(4) -0.003(4)
C15 0.059(5) 0.027(4) 0.052(4) -0.002(3) -0.003(4) -0.010(3)
C16 0.049(5) 0.030(4) 0.068(5) -0.005(3) 0.010(4) 0.002(4)
C17 0.052(5) 0.029(4) 0.073(5) 0.000(4) -0.002(4) 0.007(4)
C18 0.051(5) 0.024(3) 0.039(3) -0.002(3) 0.004(3) -0.005(3)
C19 0.048(5) 0.037(4) 0.069(5) -0.008(4) -0.015(4) -0.003(4)
C20 0.045(5) 0.028(4) 0.060(5) 0.000(3) -0.009(4) -0.004(3)
C21 0.031(4) 0.061(5) 0.046(4) 0.011(4) 0.006(3) 0.005(3)
C22 0.048(5) 0.070(5) 0.045(4) 0.018(4) 0.019(4) 0.005(4)
C23 0.032(4) 0.039(4) 0.043(4) 0.001(3) 0.010(3) 0.004(3)
C24 0.037(5) 0.059(5) 0.062(5) 0.022(4) 0.013(4) 0.014(4)
C25 0.041(5) 0.056(5) 0.051(4) 0.016(4) 0.019(4) 0.002(4)
C26 0.037(7) 0.078(6) 0.052(5) -0.010(4) 0.008(4) -0.004(4)
C27 0.031(6) 0.093(7) 0.046(4) -0.021(4) -0.008(4) -0.007(4)
C28 0.028(3) 0.039(4) 0.049(4) 0.005(3) 0.001(3) -0.001(3)
C29 0.023(6) 0.085(6) 0.046(4) -0.007(4) 0.002(4) 0.000(4)
C30 0.044(7) 0.077(6) 0.046(4) -0.012(4) 0.003(4) -0.001(4)
C31 0.042(6) 0.069(6) 0.046(4) -0.012(4) 0.006(5) -0.011(4)
C32 0.038(5) 0.086(6) 0.049(4) -0.007(4) 0.019(4) -0.008(4)
C33 0.036(5) 0.037(4) 0.054(5) -0.008(3) 0.012(5) -0.003(3)
C34 0.043(6) 0.105(7) 0.044(4) -0.001(4) 0.016(5) -0.004(5)
C35 0.038(5) 0.101(7) 0.050(5) -0.003(5) 0.010(4) -0.001(4)
C36 0.035(4) 0.035(4) 0.047(4) 0.006(3) 0.002(3) 0.003(3)
C37 0.038(4) 0.039(4) 0.042(4) 0.006(3) -0.005(3) -0.001(3)
C38 0.042(4) 0.032(4) 0.040(4) -0.002(3) 0.004(3) -0.009(3)
C39 0.033(4) 0.035(4) 0.029(3) -0.001(3) 0.008(3) -0.001(3)
C40 0.034(4) 0.044(4) 0.053(4) -0.005(3) 0.013(3) 0.003(3)
C41 0.052(5) 0.052(5) 0.075(6) -0.032(4) 0.022(5) -0.012(4)
C42 0.046(4) 0.024(3) 0.038(3) -0.003(3) 0.005(3) -0.001(3)
C43 0.033(4) 0.031(4) 0.035(4) 0.000(3) 0.006(3) -0.004(3)
C44 0.069(5) 0.025(3) 0.036(4) 0.000(3) 0.014(4) 0.001(3)
C45 0.031(4) 0.028(3) 0.036(4) 0.004(3) 0.010(3) -0.001(3)

loop_
_atom_type_symbol
_atom_type_description
_atom_type_scat_dispersion_real
_atom_type_scat_dispersion_imag
_atom_type_scat_source
C C 0.0033 0.0016 'International Tables Vol C Tables 4.2.6.8 and 6.1.1.4'
H H 0.0000 0.0000 'International Tables Vol C Tables 4.2.6.8 and 6.1.1.4'
N N 0.0061 0.0033 'International Tables Vol C Tables 4.2.6.8 and 6.1.1.4'
O O 0.0106 0.0060 'International Tables Vol C Tables 4.2.6.8 and 6.1.1.4'
Cu Cu 0.3201 1.2651 'International Tables Vol C Tables 4.2.6.8 and 6.1.1.4'

loop_
_geom_angle_atom_site_label_1
_geom_angle_atom_site_label_2
_geom_angle_atom_site_label_3
_geom_angle
_geom_angle_site_symmetry_1
_geom_angle_site_symmetry_3
_geom_angle_publ_flag
O8 Cu1 N7 88.5(2) . . ?
O8 Cu1 N4 179.0(2) . 1_565 ?
N7 Cu1 N4 90.5(2) . 1_565 ?
O8 Cu1 N2 92.3(2) . 4_556 ?
N7 Cu1 N2 179.2(2) . 4_556 ?
N4 Cu1 N2 88.7(2) 1_565 4_556 ?
O8 Cu1 O9 85.62(19) . . ?
N7 Cu1 O9 90.6(3) . . ?
N4 Cu1 O9 94.5(2) 1_565 . ?
N2 Cu1 O9 89.3(2) 4_556 . ?
O5 Cu2 N5 92.2(2) . . ?
O5 Cu2 N1 87.8(2) . . ?
N5 Cu2 N1 178.9(3) . . ?
O5 Cu2 N3 152.6(2) . . ?
N5 Cu2 N3 88.7(2) . . ?
N1 Cu2 N3 91.8(2) . . ?
O5 Cu2 O2 108.5(2) . 6_556 ?
N5 Cu2 O2 93.9(2) . 6_556 ?
N1 Cu2 O2 85.0(2) . 6_556 ?
N3 Cu2 O2 98.8(2) . 6_556 ?
O1 Cu3 N6 92.0(2) . . ?
O1 Cu3 N8 80.9(2) . . ?
N6 Cu3 N8 172.0(2) . . ?
O1 Cu3 N9 163.5(2) . . ?
N6 Cu3 N9 101.1(2) . . ?
N8 Cu3 N9 86.5(2) . . ?
O1 Cu3 O3 94.9(2) . . ?
N6 Cu3 O3 94.9(2) . . ?
N8 Cu3 O3 82.0(2) . . ?
N9 Cu3 O3 93.9(2) . . ?
O1 Cu3 O7 91.85(19) . . ?
N6 Cu3 O7 95.1(2) . . ?
N8 Cu3 O7 88.96(19) . . ?
N9 Cu3 O7 77.21(18) . . ?
O3 Cu3 O7 167.8(2) . . ?
C39 O1 Cu3 113.5(4) . . ?
C39 O2 Cu2 119.4(4) . 6 ?
C41 O3 Cu3 108.4(5) . . ?
C43 O5 Cu2 106.2(4) . . ?
C45 O7 Cu3 113.4(4) . . ?
C45 O8 Cu1 128.5(4) . . ?
C5 N1 C1 117.6(6) . . ?
C5 N1 Cu2 118.3(4) . . ?
C1 N1 Cu2 124.1(5) . . ?
C6 N2 C10 118.0(5) . . ?
C6 N2 Cu1 119.6(4) . 4_546 ?
C10 N2 Cu1 122.3(5) . 4_546 ?
C11 N3 C15 118.1(6) . . ?
C11 N3 Cu2 117.7(5) . . ?
C15 N3 Cu2 124.1(5) . . ?
C20 N4 C16 118.8(6) . . ?
C20 N4 Cu1 121.6(5) . 1_545 ?
C16 N4 Cu1 119.1(5) . 1_545 ?
C21 N5 C25 118.7(6) . . ?
C21 N5 Cu2 117.3(5) . . ?
C25 N5 Cu2 124.0(4) . . ?
C26 N6 C30 115.4(7) . . ?
C26 N6 Cu3 120.1(5) . . ?
C30 N6 Cu3 124.5(6) . . ?
C35 N7 C31 116.5(6) . . ?
C35 N7 Cu1 121.6(6) . . ?
C31 N7 Cu1 121.8(5) . . ?
C38 N8 C37 114.7(5) . . ?
C38 N8 C40 109.0(5) . . ?
C37 N8 C40 112.4(5) . . ?
C38 N8 Cu3 104.7(4) . . ?
C37 N8 Cu3 106.4(4) . . ?
C40 N8 Cu3 109.2(4) . . ?
C42 N9 C44 111.8(5) . . ?
C42 N9 C36 110.0(5) . . ?
C44 N9 C36 111.2(5) . . ?
C42 N9 Cu3 109.6(4) . . ?
C44 N9 Cu3 112.2(4) . . ?
C36 N9 Cu3 101.6(4) . . ?
N1 C1 C2 122.7(7) . . ?
N1 C1 H1 118.7 . . ?
C2 C1 H1 118.7 . . ?
C3 C2 C1 120.3(7) . . ?
C3 C2 H2 119.8 . . ?
C1 C2 H2 119.8 . . ?
C2 C3 C4 117.5(6) . . ?
C2 C3 C8 122.2(6) . . ?
C4 C3 C8 120.3(6) . . ?
C3 C4 C5 118.3(7) . . ?
C3 C4 H4 120.8 . . ?
C5 C4 H4 120.8 . . ?
N1 C5 C4 123.6(6) . . ?
N1 C5 H5 118.2 . . ?
C4 C5 H5 118.2 . . ?
N2 C6 C7 123.2(6) . . ?
N2 C6 H6 118.4 . . ?
C7 C6 H6 118.4 . . ?
C6 C7 C8 119.2(7) . . ?
C6 C7 H7 120.4 . . ?
C8 C7 H7 120.4 . . ?
C9 C8 C7 117.0(6) . . ?
C9 C8 C3 122.3(6) . . ?
C7 C8 C3 120.5(7) . . ?
C10 C9 C8 119.2(6) . . ?
C10 C9 H9 120.4 . . ?
C8 C9 H9 120.4 . . ?
N2 C10 C9 123.3(7) . . ?
N2 C10 H10 118.3 . . ?
C9 C10 H10 118.3 . . ?
N3 C11 C12 123.9(8) . . ?
N3 C11 H11 118.1 . . ?
C12 C11 H11 118.1 . . ?
C11 C12 C13 118.7(8) . . ?
C11 C12 H12 120.6 . . ?
C13 C12 H12 120.6 . . ?
C12 C13 C14 117.2(7) . . ?
C12 C13 C18 120.5(7) . . ?
C14 C13 C18 122.3(7) . . ?
C15 C14 C13 120.4(8) . . ?
C15 C14 H14 119.8 . . ?
C13 C14 H14 119.8 . . ?
N3 C15 C14 121.7(7) . . ?
N3 C15 H15 119.2 . . ?
C14 C15 H15 119.2 . . ?
N4 C16 C17 119.9(8) . . ?
N4 C16 H16 120.1 . . ?
C17 C16 H16 120.1 . . ?
C18 C17 C16 121.9(8) . . ?
C18 C17 H17 119.0 . . ?
C16 C17 H17 119.0 . . ?
C17 C18 C19 116.6(6) . . ?
C17 C18 C13 122.8(7) . . ?
C19 C18 C13 120.6(7) . . ?
C20 C19 C18 119.4(7) . . ?
C20 C19 H19 120.3 . . ?
C18 C19 H19 120.3 . . ?
N4 C20 C19 123.3(7) . . ?
N4 C20 H20 118.3 . . ?
C19 C20 H20 118.3 . . ?
N5 C21 C22 121.6(7) . . ?
N5 C21 H21 119.2 . . ?
C22 C21 H21 119.2 . . ?
C23 C22 C21 119.8(7) . . ?
C23 C22 H22 120.1 . . ?
C21 C22 H22 120.1 . . ?
C22 C23 C24 118.1(6) . . ?
C22 C23 C33 120.3(7) . 5_557 ?
C24 C23 C33 121.6(7) . 5_557 ?
C25 C24 C23 117.8(8) . . ?
C25 C24 H24 121.1 . . ?
C23 C24 H24 121.1 . . ?
N5 C25 C24 124.0(7) . . ?
N5 C25 H25 118.0 . . ?
C24 C25 H25 118.0 . . ?
N6 C26 C27 123.4(7) . . ?
N6 C26 H26 118.3 . . ?
C27 C26 H26 118.3 . . ?
C26 C27 C28 120.2(8) . . ?
C26 C27 H27 119.9 . . ?
C28 C27 H27 119.9 . . ?
C29 C28 C27 115.4(9) . . ?
C29 C28 C28 121.8(8) . 5_556 ?
C27 C28 C28 122.8(9) . 5_556 ?
C30 C29 C28 120.3(7) . . ?
C30 C29 H29 119.8 . . ?
C28 C29 H29 119.8 . . ?
N6 C30 C29 125.3(7) . . ?
N6 C30 H30 117.4 . . ?
C29 C30 H30 117.4 . . ?
N7 C31 C32 122.6(7) . . ?
N7 C31 H31 118.7 . . ?
C32 C31 H31 118.7 . . ?
C33 C32 C31 120.8(9) . . ?
C33 C32 H32 119.6 . . ?
C31 C32 H32 119.6 . . ?
C32 C33 C34 116.1(7) . . ?
C32 C33 C23 122.5(8) . 5_557 ?
C34 C33 C23 121.4(7) . 5_557 ?
C35 C34 C33 119.4(8) . . ?
C35 C34 H34 120.3 . . ?
C33 C34 H34 120.3 . . ?
N7 C35 C34 124.7(9) . . ?
N7 C35 H35 117.7 . . ?
C34 C35 H35 117.7 . . ?
C37 C36 N9 110.3(6) . . ?
C37 C36 H36A 109.6 . . ?
N9 C36 H36A 109.6 . . ?
C37 C36 H36B 109.6 . . ?
N9 C36 H36B 109.6 . . ?
H36A C36 H36B 108.1 . . ?
N8 C37 C36 110.0(6) . . ?
N8 C37 H37A 109.7 . . ?
C36 C37 H37A 109.7 . . ?
N8 C37 H37B 109.7 . . ?
C36 C37 H37B 109.7 . . ?
H37A C37 H37B 108.2 . . ?
N8 C38 C39 108.1(6) . . ?
N8 C38 H38A 110.1 . . ?
C39 C38 H38A 110.1 . . ?
N8 C38 H38B 110.1 . . ?
C39 C38 H38B 110.1 . . ?
H38A C38 H38B 108.4 . . ?
O2 C39 O1 123.7(6) . . ?
O2 C39 C38 119.4(6) . . ?
O1 C39 C38 116.9(6) . . ?
C41 C40 N8 114.5(6) . . ?
C41 C40 H40A 108.6 . . ?
N8 C40 H40A 108.6 . . ?
C41 C40 H40B 108.6 . . ?
N8 C40 H40B 108.6 . . ?
H40A C40 H40B 107.6 . . ?
O4 C41 O3 124.2(8) . . ?
O4 C41 C40 115.6(7) . . ?
O3 C41 C40 120.1(7) . . ?
N9 C42 C43 119.6(6) . . ?
N9 C42 H42A 107.4 . . ?
C43 C42 H42A 107.4 . . ?
N9 C42 H42B 107.4 . . ?
C43 C42 H42B 107.4 . . ?
H42A C42 H42B 106.9 . . ?
O6 C43 O5 123.0(6) . . ?
O6 C43 C42 118.5(6) . . ?
O5 C43 C42 118.4(6) . . ?
N9 C44 C45 113.9(5) . . ?
N9 C44 H44A 108.8 . . ?
C45 C44 H44A 108.8 . . ?
N9 C44 H44B 108.8 . . ?
C45 C44 H44B 108.8 . . ?
H44A C44 H44B 107.7 . . ?
O7 C45 O8 126.2(6) . . ?
O7 C45 C44 119.8(6) . . ?
O8 C45 C44 114.0(6) . . ?

loop_
_geom_bond_atom_site_label_1
_geom_bond_atom_site_label_2
_geom_bond_distance
_geom_bond_site_symmetry_2
_geom_bond_publ_flag
Cu1 O8 1.985(4) . ?
Cu1 N7 2.034(6) . ?
Cu1 N4 2.039(6) 1_565 ?
Cu1 N2 2.057(5) 4_556 ?
Cu1 O9 2.333(5) . ?
Cu2 O5 1.993(4) . ?
Cu2 N5 2.034(5) . ?
Cu2 N1 2.048(5) . ?
Cu2 N3 2.048(6) . ?
Cu2 O2 2.252(5) 6_556 ?
Cu3 O1 1.995(5) . ?
Cu3 N6 2.003(6) . ?
Cu3 N8 2.030(6) . ?
Cu3 N9 2.147(5) . ?
Cu3 O3 2.218(5) . ?
Cu3 O7 2.319(4) . ?
O1 C39 1.263(9) . ?
O2 C39 1.258(9) . ?
O2 Cu2 2.252(5) 6 ?
O3 C41 1.251(11) . ?
O4 C41 1.241(13) . ?
O5 C43 1.269(9) . ?
O6 C43 1.226(9) . ?
O7 C45 1.252(9) . ?
O8 C45 1.257(8) . ?
N1 C5 1.320(10) . ?
N1 C1 1.329(11) . ?
N2 C6 1.315(10) . ?
N2 C10 1.339(10) . ?
N2 Cu1 2.057(5) 4_546 ?
N3 C11 1.309(11) . ?
N3 C15 1.357(11) . ?
N4 C20 1.342(11) . ?
N4 C16 1.359(11) . ?
N4 Cu1 2.039(6) 1_545 ?
N5 C21 1.315(10) . ?
N5 C25 1.317(11) . ?
N6 C26 1.318(12) . ?
N6 C30 1.325(11) . ?
N7 C35 1.322(12) . ?
N7 C31 1.334(13) . ?
N8 C38 1.471(9) . ?
N8 C37 1.476(10) . ?
N8 C40 1.518(9) . ?
N9 C42 1.472(9) . ?
N9 C44 1.492(9) . ?
N9 C36 1.500(10) . ?
C1 C2 1.374(12) . ?
C1 H1 0.9300 . ?
C2 C3 1.373(12) . ?
C2 H2 0.9300 . ?
C3 C4 1.390(11) . ?
C3 C8 1.496(10) . ?
C4 C5 1.393(11) . ?
C4 H4 0.9300 . ?
C5 H5 0.9300 . ?
C6 C7 1.376(11) . ?
C6 H6 0.9300 . ?
C7 C8 1.402(11) . ?
C7 H7 0.9300 . ?
C8 C9 1.393(11) . ?
C9 C10 1.364(11) . ?
C9 H9 0.9300 . ?
C10 H10 0.9300 . ?
C11 C12 1.380(12) . ?
C11 H11 0.9300 . ?
C12 C13 1.390(13) . ?
C12 H12 0.9300 . ?
C13 C14 1.392(13) . ?
C13 C18 1.467(11) . ?
C14 C15 1.363(12) . ?
C14 H14 0.9300 . ?
C15 H15 0.9300 . ?
C16 C17 1.395(12) . ?
C16 H16 0.9300 . ?
C17 C18 1.368(13) . ?
C17 H17 0.9300 . ?
C18 C19 1.423(12) . ?
C19 C20 1.357(12) . ?
C19 H19 0.9300 . ?
C20 H20 0.9300 . ?
C21 C22 1.423(12) . ?
C21 H21 0.9300 . ?
C22 C23 1.351(13) . ?
C22 H22 0.9300 . ?
C23 C24 1.413(12) . ?
C23 C33 1.470(11) 5_557 ?
C24 C25 1.384(12) . ?
C24 H24 0.9300 . ?
C25 H25 0.9300 . ?
C26 C27 1.379(15) . ?
C26 H26 0.9300 . ?
C27 C28 1.385(13) . ?
C27 H27 0.9300 . ?
C28 C29 1.373(13) . ?
C28 C28 1.493(18) 5_556 ?
C29 C30 1.342(14) . ?
C29 H29 0.9300 . ?
C30 H30 0.9300 . ?
C31 C32 1.380(13) . ?
C31 H31 0.9300 . ?
C32 C33 1.366(12) . ?
C32 H32 0.9300 . ?
C33 C34 1.400(15) . ?
C33 C23 1.470(11) 5_557 ?
C34 C35 1.358(13) . ?
C34 H34 0.9300 . ?
C35 H35 0.9300 . ?
C36 C37 1.497(11) . ?
C36 H36A 0.9700 . ?
C36 H36B 0.9700 . ?
C37 H37A 0.9700 . ?
C37 H37B 0.9700 . ?
C38 C39 1.520(12) . ?
C38 H38A 0.9700 . ?
C38 H38B 0.9700 . ?
C40 C41 1.503(13) . ?
C40 H40A 0.9700 . ?
C40 H40B 0.9700 . ?
C42 C43 1.519(10) . ?
C42 H42A 0.9700 . ?
C42 H42B 0.9700 . ?
C44 C45 1.523(10) . ?
C44 H44A 0.9700 . ?
C44 H44B 0.9700 . ?
